data_4120804
loop_
_publ_author_name
'Hai-Long Jiang'
'Dawei Feng'
'Kecheng Wang'
'Zhi-Yuan Gu'
'Zhangwen Wei'
'Ying-Pin Chen'
'Hong-Cai Zhou'

_publ_section_title
;
 An Exceptionally Stable, Porphyrinic Zr Metal-Organic Framework
 Exhibiting pH-Dependent Fluorescence
;
_journal_name_full 'Journal of the American Chemical Society'
_journal_page_first 13934
_journal_page_last 13938
_journal_paper_doi 10.1021/ja406844r
_journal_volume 135
_journal_year 2013
_chemical_formula_moiety 'C48 H26 N4 O16 Zr3'
_chemical_formula_sum 'C48 H26 N4 O16 Zr3'
_chemical_formula_weight 1188.39
_chemical_name_common PCN225
_chemical_name_systematic
; 
 ? 
;
_space_group_IT_number 141
_symmetry_cell_setting tetragonal
_symmetry_space_group_name_Hall '-I 4bd 2'
_symmetry_space_group_name_H-M 'I 41/a m d :2'
_atom_sites_solution_hydrogens geom
_atom_sites_solution_primary direct
_atom_sites_solution_secondary difmap
_audit_creation_method SHELXL-97
_cell_angle_alpha 90.00
_cell_angle_beta 90.00
_cell_angle_gamma 90.00
_cell_formula_units_Z 8
_cell_length_a 16.581(5)
_cell_length_b 16.581(5)
_cell_length_c 78.30(2)
_cell_measurement_reflns_used 6225
_cell_measurement_temperature 110(2)
_cell_measurement_theta_max 20.34
_cell_measurement_theta_min 2.20
_cell_volume 21527(11)
_computing_cell_refinement 'Bruker SAINT'
_computing_data_collection 'Bruker APEX2'
_computing_data_reduction 'Bruker SAINT'
_computing_molecular_graphics 'Bruker SHELXTL'
_computing_publication_material 'Bruker SHELXTL'
_computing_structure_refinement 'SHELXL-97 (Sheldrick, 2008)'
_computing_structure_solution 'SHELXS-97 (Sheldrick, 2008)'
_diffrn_ambient_temperature 110(2)
_diffrn_measured_fraction_theta_full 0.997
_diffrn_measured_fraction_theta_max 0.997
_diffrn_measurement_device_type 'Bruker APEX-II CCD'
_diffrn_measurement_method '\f and \w scans'
_diffrn_radiation_monochromator graphite
_diffrn_radiation_source 'fine-focus sealed tube'
_diffrn_radiation_type MoK\a
_diffrn_radiation_wavelength 0.71073
_diffrn_reflns_av_R_equivalents 0.1036
_diffrn_reflns_av_sigmaI/netI 0.0474
_diffrn_reflns_limit_h_max 20
_diffrn_reflns_limit_h_min -20
_diffrn_reflns_limit_k_max 20
_diffrn_reflns_limit_k_min -20
_diffrn_reflns_limit_l_max 97
_diffrn_reflns_limit_l_min -97
_diffrn_reflns_number 102518
_diffrn_reflns_theta_full 26.42
_diffrn_reflns_theta_max 26.42
_diffrn_reflns_theta_min 1.79
_exptl_absorpt_coefficient_mu 0.319
_exptl_absorpt_correction_T_max 0.7454
_exptl_absorpt_correction_T_min 0.6353
_exptl_absorpt_correction_type multi-scan
_exptl_absorpt_process_details 'SADABS (Sheldrick, 2008)'
_exptl_crystal_density_diffrn 0.733
_exptl_crystal_F_000 4720
_exptl_crystal_size_max 0.08
_exptl_crystal_size_mid 0.05
_exptl_crystal_size_min 0.05
_refine_diff_density_max 0.668
_refine_diff_density_min -0.488
_refine_diff_density_rms 0.055
_refine_ls_extinction_method none
_refine_ls_goodness_of_fit_ref 0.955
_refine_ls_hydrogen_treatment mixed
_refine_ls_matrix_type full
_refine_ls_number_parameters 169
_refine_ls_number_reflns 5921
_refine_ls_number_restraints 18
_refine_ls_restrained_S_all 0.956
_refine_ls_R_factor_all 0.1217
_refine_ls_R_factor_gt 0.0557
_refine_ls_shift/su_max 0.000
_refine_ls_shift/su_mean 0.000
_refine_ls_structure_factor_coef Fsqd
_refine_ls_weighting_details 'calc w=1/[\s^2^(Fo^2^)+(0.0936P)^2^+0.0000P] where P=(Fo^2^+2Fc^2^)/3'
_refine_ls_weighting_scheme calc
_refine_ls_wR_factor_gt 0.1441
_refine_ls_wR_factor_ref 0.1709
_reflns_number_gt 3333
_reflns_number_total 5921
_reflns_threshold_expression >2sigma(I)
_cod_data_source_file ja406844r_si_002.cif
_cod_data_source_block e:\xray\pcn225~1\work\1
_cod_original_sg_symbol_H-M 'I 41/a m d'
_cod_database_code 4120804

loop_
_symmetry_equiv_pos_as_xyz
'x, y, z'
'-y+1/4, x+3/4, z+1/4'
'-x, -y+1/2, z'
'y+1/4, -x+1/4, z+3/4'
'x, -y, -z'
'-x, y+1/2, -z'
'y+1/4, x+3/4, -z+1/4'
'-y+1/4, -x+1/4, -z+3/4'
'x+1/2, y+1/2, z+1/2'
'-y+3/4, x+5/4, z+3/4'
'-x+1/2, -y+1, z+1/2'
'y+3/4, -x+3/4, z+5/4'
'x+1/2, -y+1/2, -z+1/2'
'-x+1/2, y+1, -z+1/2'
'y+3/4, x+5/4, -z+3/4'
'-y+3/4, -x+3/4, -z+5/4'
'-x, -y, -z'
'y-1/4, -x-3/4, -z-1/4'
'x, y-1/2, -z'
'-y-1/4, x-1/4, -z-3/4'
'-x, y, z'
'x, -y-1/2, z'
'-y-1/4, -x-3/4, z-1/4'
'y-1/4, x-1/4, z-3/4'
'-x+1/2, -y+1/2, -z+1/2'
'y+1/4, -x-1/4, -z+1/4'
'x+1/2, y, -z+1/2'
'-y+1/4, x+1/4, -z-1/4'
'-x+1/2, y+1/2, z+1/2'
'x+1/2, -y, z+1/2'
'-y+1/4, -x-1/4, z+1/4'
'y+1/4, x+1/4, z-1/4'

loop_
_atom_site_label
_atom_site_type_symbol
_atom_site_fract_x
_atom_site_fract_y
_atom_site_fract_z
_atom_site_U_iso_or_equiv
_atom_site_adp_type
_atom_site_occupancy
_atom_site_symmetry_multiplicity
_atom_site_calc_flag
_atom_site_refinement_flags
_atom_site_disorder_assembly
_atom_site_disorder_group
Zr1 Zr 0.5000 0.2500 0.093879(7) 0.0615(2) Uani 1 4 d S . .
Zr2 Zr 0.39348(2) 0.35652(2) 0.1250 0.0765(2) Uani 1 2 d S . .
O1 O 0.34398(17) 0.3915(2) 0.09881(3) 0.1048(10) Uani 1 1 d . . .
O2 O 0.41913(17) 0.32824(19) 0.07943(3) 0.0868(8) Uani 1 1 d . . .
O3 O 0.40978(18) 0.2500 0.11150(3) 0.0628(9) Uani 1 2 d S . .
O4 O 0.5000 0.37229(19) 0.10779(3) 0.0697(10) Uani 1 2 d S . .
O5 O 0.4016(2) 0.48777(19) 0.12406(3) 0.1265(13) Uani 1 1 d . . .
N1 N 0.0000 0.4799(4) 0.02595(7) 0.145(3) Uani 1 2 d S . .
H1 H 0.0000 0.4979 0.0154 0.174 Uiso 0.24(4) 1 calc PR A 1
N2 N 0.1244(3) 0.5000 0.0000 0.132(3) Uani 1 2 d S . .
H2 H 0.0714 0.5000 0.0000 0.159 Uiso 0.26(4) 1 calc PR A 2
C1 C 0.3623(3) 0.3730(3) 0.08374(5) 0.0924(14) Uani 1 1 d . . .
C2 C 0.3122(2) 0.4033(3) 0.06955(4) 0.0926(14) Uani 1 1 d D . .
C3 C 0.3108(2) 0.3613(2) 0.05426(4) 0.1035(16) Uani 1 1 d D . .
H3 H 0.3451 0.3160 0.0526 0.124 Uiso 1 1 calc R . .
C4 C 0.2587(3) 0.3858(3) 0.04139(4) 0.1129(16) Uani 1 1 d D . .
H4 H 0.2579 0.3574 0.0309 0.136 Uiso 1 1 calc R . .
C5 C 0.2079(2) 0.4514(3) 0.04372(5) 0.1141(18) Uani 1 1 d D . .
C6 C 0.2110(2) 0.4940(3) 0.05899(5) 0.124(2) Uani 1 1 d D . .
H6 H 0.1780 0.5403 0.0606 0.149 Uiso 1 1 calc R . .
C7 C 0.2626(3) 0.4687(3) 0.07203(5) 0.1153(18) Uani 1 1 d D . .
H7 H 0.2633 0.4967 0.0826 0.138 Uiso 1 1 calc R . .
C8 C 0.1475(3) 0.4716(4) 0.03072(5) 0.130(2) Uani 1 1 d . . .
C9 C 0.1740(2) 0.4861(4) 0.01378(6) 0.127(2) Uani 1 1 d . . .
C10 C 0.2542(3) 0.4918(4) 0.00840(6) 0.140(2) Uani 1 1 d . . .
H10 H 0.3005 0.4853 0.0154 0.168 Uiso 1 1 calc R . .
C11 C 0.0670(3) 0.4635(4) 0.03561(5) 0.144(2) Uani 1 1 d . . .
C12 C 0.0397(3) 0.4306(5) 0.05148(6) 0.192(4) Uani 1 1 d . . .
H12 H 0.0732 0.4119 0.0605 0.230 Uiso 1 1 calc R . .

loop_
_atom_site_aniso_label
_atom_site_aniso_U_11
_atom_site_aniso_U_22
_atom_site_aniso_U_33
_atom_site_aniso_U_23
_atom_site_aniso_U_13
_atom_site_aniso_U_12
Zr1 0.0580(4) 0.1052(6) 0.0213(3) 0.000 0.000 0.000
Zr2 0.0989(3) 0.0989(3) 0.0316(2) 0.00768(19) 0.00768(19) 0.0274(3)
O1 0.107(2) 0.165(3) 0.0421(14) 0.0149(16) 0.0053(14) 0.058(2)
O2 0.0851(19) 0.144(2) 0.0318(11) 0.0075(14) -0.0044(12) 0.0187(18)
O3 0.0625(19) 0.097(2) 0.0286(15) 0.000 0.0042(13) 0.000
O4 0.096(2) 0.081(2) 0.0324(16) 0.0128(15) 0.000 0.000
O5 0.225(4) 0.097(2) 0.0571(17) 0.0139(15) 0.0031(19) 0.053(2)
N1 0.069(3) 0.288(8) 0.079(3) 0.103(5) 0.000 0.000
N2 0.058(3) 0.274(8) 0.064(3) 0.091(4) 0.000 0.000
C1 0.088(3) 0.147(4) 0.042(2) 0.028(2) -0.001(2) 0.031(3)
C2 0.081(3) 0.146(4) 0.051(2) 0.028(2) 0.001(2) 0.020(3)
C3 0.105(3) 0.166(5) 0.039(2) 0.019(2) -0.009(2) 0.023(3)
C4 0.110(4) 0.176(5) 0.053(2) 0.031(3) -0.012(2) -0.003(4)
C5 0.081(3) 0.201(6) 0.060(3) 0.054(3) 0.004(2) 0.015(3)
C6 0.109(4) 0.198(5) 0.066(3) 0.040(3) 0.007(3) 0.051(4)
C7 0.102(3) 0.184(5) 0.060(2) 0.029(3) 0.006(2) 0.039(4)
C8 0.063(3) 0.261(7) 0.066(3) 0.081(4) -0.005(2) 0.005(3)
C9 0.058(3) 0.240(6) 0.082(3) 0.084(4) -0.001(2) 0.000(3)
C10 0.064(3) 0.277(7) 0.078(3) 0.085(4) 0.000(2) 0.010(4)
C11 0.072(3) 0.299(7) 0.062(3) 0.093(4) -0.002(2) 0.010(4)
C12 0.085(3) 0.404(10) 0.086(3) 0.137(5) 0.001(2) 0.009(4)

loop_
_atom_type_symbol
_atom_type_description
_atom_type_scat_dispersion_real
_atom_type_scat_dispersion_imag
_atom_type_scat_source
C C 0.0033 0.0016 'International Tables Vol C Tables 4.2.6.8 and 6.1.1.4'
H H 0.0000 0.0000 'International Tables Vol C Tables 4.2.6.8 and 6.1.1.4'
N N 0.0061 0.0033 'International Tables Vol C Tables 4.2.6.8 and 6.1.1.4'
O O 0.0106 0.0060 'International Tables Vol C Tables 4.2.6.8 and 6.1.1.4'
Zr Zr -2.9673 0.5597 'International Tables Vol C Tables 4.2.6.8 and 6.1.1.4'

loop_
_geom_angle_atom_site_label_1
_geom_angle_atom_site_label_2
_geom_angle_atom_site_label_3
_geom_angle
_geom_angle_site_symmetry_1
_geom_angle_site_symmetry_3
O3 Zr1 O3 94.63(16) 3_655 .
O3 Zr1 O2 143.44(8) 3_655 .
O3 Zr1 O2 84.24(10) . .
O3 Zr1 O2 143.44(8) 3_655 22_565
O3 Zr1 O2 84.24(10) . 22_565
O2 Zr1 O2 72.96(15) . 22_565
O3 Zr1 O2 84.24(10) 3_655 21_655
O3 Zr1 O2 143.44(8) . 21_655
O2 Zr1 O2 75.85(14) . 21_655
O2 Zr1 O2 117.55(14) 22_565 21_655
O3 Zr1 O2 84.24(10) 3_655 3_655
O3 Zr1 O2 143.44(8) . 3_655
O2 Zr1 O2 117.55(14) . 3_655
O2 Zr1 O2 75.85(14) 22_565 3_655
O2 Zr1 O2 72.96(15) 21_655 3_655
O3 Zr1 O4 71.29(5) 3_655 3_655
O3 Zr1 O4 71.29(5) . 3_655
O2 Zr1 O4 140.27(8) . 3_655
O2 Zr1 O4 73.83(9) 22_565 3_655
O2 Zr1 O4 140.27(8) 21_655 3_655
O2 Zr1 O4 73.83(9) 3_655 3_655
O3 Zr1 O4 71.29(5) 3_655 .
O3 Zr1 O4 71.29(5) . .
O2 Zr1 O4 73.83(9) . .
O2 Zr1 O4 140.27(8) 22_565 .
O2 Zr1 O4 73.83(9) 21_655 .
O2 Zr1 O4 140.27(8) 3_655 .
O4 Zr1 O4 123.52(14) 3_655 .
O3 Zr1 Zr2 84.18(7) 3_655 .
O3 Zr1 Zr2 32.27(3) . .
O2 Zr1 Zr2 75.52(7) . .
O2 Zr1 Zr2 110.60(7) 22_565 .
O2 Zr1 Zr2 111.85(8) 21_655 .
O2 Zr1 Zr2 166.91(7) 3_655 .
O4 Zr1 Zr2 96.63(6) 3_655 .
O4 Zr1 Zr2 39.07(4) . .
O3 Zr1 Zr2 32.28(3) 3_655 26_565
O3 Zr1 Zr2 84.18(7) . 26_565
O2 Zr1 Zr2 111.85(8) . 26_565
O2 Zr1 Zr2 166.91(7) 22_565 26_565
O2 Zr1 Zr2 75.52(7) 21_655 26_565
O2 Zr1 Zr2 110.60(7) 3_655 26_565
O4 Zr1 Zr2 96.63(6) 3_655 26_565
O4 Zr1 Zr2 39.07(4) . 26_565
Zr2 Zr1 Zr2 60.813(16) . 26_565
O3 Zr1 Zr2 32.28(3) 3_655 3_655
O3 Zr1 Zr2 84.18(7) . 3_655
O2 Zr1 Zr2 166.91(7) . 3_655
O2 Zr1 Zr2 111.85(8) 22_565 3_655
O2 Zr1 Zr2 110.60(7) 21_655 3_655
O2 Zr1 Zr2 75.52(7) 3_655 3_655
O4 Zr1 Zr2 39.08(4) 3_655 3_655
O4 Zr1 Zr2 96.63(6) . 3_655
Zr2 Zr1 Zr2 91.41(3) . 3_655
Zr2 Zr1 Zr2 60.813(16) 26_565 3_655
O3 Zr1 Zr2 84.19(7) 3_655 20_656
O3 Zr1 Zr2 32.27(3) . 20_656
O2 Zr1 Zr2 110.60(7) . 20_656
O2 Zr1 Zr2 75.52(7) 22_565 20_656
O2 Zr1 Zr2 166.91(7) 21_655 20_656
O2 Zr1 Zr2 111.85(8) 3_655 20_656
O4 Zr1 Zr2 39.08(4) 3_655 20_656
O4 Zr1 Zr2 96.63(6) . 20_656
Zr2 Zr1 Zr2 60.813(16) . 20_656
Zr2 Zr1 Zr2 91.41(3) 26_565 20_656
Zr2 Zr1 Zr2 60.813(16) 3_655 20_656
O3 Zr2 O3 92.17(16) . 26_565
O3 Zr2 O5 95.40(13) . 16_554
O3 Zr2 O5 145.43(9) 26_565 16_554
O3 Zr2 O5 145.43(9) . .
O3 Zr2 O5 95.41(13) 26_565 .
O5 Zr2 O5 97.2(2) 16_554 .
O3 Zr2 O4 71.94(11) . .
O3 Zr2 O4 69.54(8) 26_565 .
O5 Zr2 O4 144.59(9) 16_554 .
O5 Zr2 O4 79.29(12) . .
O3 Zr2 O4 69.53(8) . 20_656
O3 Zr2 O4 71.93(11) 26_565 20_656
O5 Zr2 O4 79.29(12) 16_554 20_656
O5 Zr2 O4 144.59(9) . 20_656
O4 Zr2 O4 123.20(15) . 20_656
O3 Zr2 O1 78.78(11) . .
O3 Zr2 O1 142.77(9) 26_565 .
O5 Zr2 O1 71.78(10) 16_554 .
O5 Zr2 O1 74.87(11) . .
O4 Zr2 O1 73.33(9) . .
O4 Zr2 O1 134.38(11) 20_656 .
O3 Zr2 O1 142.76(9) . 16_554
O3 Zr2 O1 78.77(11) 26_565 16_554
O5 Zr2 O1 74.87(11) 16_554 16_554
O5 Zr2 O1 71.79(10) . 16_554
O4 Zr2 O1 134.37(11) . 16_554
O4 Zr2 O1 73.33(9) 20_656 16_554
O1 Zr2 O1 128.61(14) . 16_554
O3 Zr2 Zr1 31.57(7) . .
O3 Zr2 Zr1 81.91(7) 26_565 .
O5 Zr2 Zr1 119.80(8) 16_554 .
O5 Zr2 Zr1 116.74(8) . .
O4 Zr2 Zr1 40.43(8) . .
O4 Zr2 Zr1 94.61(6) 20_656 .
O1 Zr2 Zr1 71.53(7) . .
O1 Zr2 Zr1 159.63(7) 16_554 .
O3 Zr2 Zr1 81.90(7) . 26_565
O3 Zr2 Zr1 31.56(7) 26_565 26_565
O5 Zr2 Zr1 116.74(8) 16_554 26_565
O5 Zr2 Zr1 119.80(8) . 26_565
O4 Zr2 Zr1 94.61(6) . 26_565
O4 Zr2 Zr1 40.43(8) 20_656 26_565
O1 Zr2 Zr1 159.63(7) . 26_565
O1 Zr2 Zr1 71.53(7) 16_554 26_565
Zr1 Zr2 Zr1 88.59(3) . 26_565
O3 Zr2 Zr2 31.71(6) . 20_656
O3 Zr2 Zr2 82.52(8) 26_565 20_656
O5 Zr2 Zr2 86.45(10) 16_554 20_656
O5 Zr2 Zr2 175.95(10) . 20_656
O4 Zr2 Zr2 96.71(8) . 20_656
O4 Zr2 Zr2 37.86(6) 20_656 20_656
O1 Zr2 Zr2 104.70(8) . 20_656
O1 Zr2 Zr2 111.07(7) 16_554 20_656
Zr1 Zr2 Zr2 59.594(8) . 20_656
Zr1 Zr2 Zr2 59.594(8) 26_565 20_656
O3 Zr2 Zr2 82.52(8) . 26_565
O3 Zr2 Zr2 31.71(6) 26_565 26_565
O5 Zr2 Zr2 175.96(10) 16_554 26_565
O5 Zr2 Zr2 86.45(10) . 26_565
O4 Zr2 Zr2 37.86(6) . 26_565
O4 Zr2 Zr2 96.71(8) 20_656 26_565
O1 Zr2 Zr2 111.07(7) . 26_565
O1 Zr2 Zr2 104.70(8) 16_554 26_565
Zr1 Zr2 Zr2 59.594(8) . 26_565
Zr1 Zr2 Zr2 59.594(8) 26_565 26_565
Zr2 Zr2 Zr2 90.0 20_656 26_565
C1 O1 Zr2 134.0(3) . .
C1 O2 Zr1 132.7(2) . .
Zr1 O3 Zr2 116.16(8) . .
Zr1 O3 Zr2 116.16(8) . 20_656
Zr2 O3 Zr2 116.59(12) . 20_656
Zr2 O4 Zr2 104.28(11) . 26_565
Zr2 O4 Zr1 100.49(10) . .
Zr2 O4 Zr1 100.49(10) 26_565 .
C11 N1 C11 108.2(5) . 21
C9 N2 C9 106.6(5) . 5_565
O2 C1 O1 125.6(4) . .
O2 C1 C2 115.1(4) . .
O1 C1 C2 119.2(4) . .
C7 C2 C3 120.5(3) . .
C7 C2 C1 120.0(4) . .
C3 C2 C1 119.3(4) . .
C2 C3 C4 119.4(4) . .
C3 C4 C5 120.8(4) . .
C6 C5 C4 119.3(3) . .
C6 C5 C8 120.4(5) . .
C4 C5 C8 120.2(5) . .
C5 C6 C7 119.9(4) . .
C2 C7 C6 120.0(4) . .
C11 C8 C9 124.7(4) . .
C11 C8 C5 116.2(3) . .
C9 C8 C5 118.4(4) . .
N2 C9 C10 108.7(4) . .
N2 C9 C8 125.2(4) . .
C10 C9 C8 126.0(4) . .
C10 C10 C9 108.0(2) 5_565 .
N1 C11 C8 127.2(3) . .
N1 C11 C12 107.4(4) . .
C8 C11 C12 125.3(4) . .
C12 C12 C11 108.4(2) 21 .

loop_
_geom_bond_atom_site_label_1
_geom_bond_atom_site_label_2
_geom_bond_distance
_geom_bond_site_symmetry_2
Zr1 O3 2.035(3) 3_655
Zr1 O3 2.035(3) .
Zr1 O2 2.182(3) .
Zr1 O2 2.182(3) 22_565
Zr1 O2 2.182(3) 21_655
Zr1 O2 2.182(3) 3_655
Zr1 O4 2.302(3) 3_655
Zr1 O4 2.302(3) .
Zr1 Zr2 3.4895(9) .
Zr1 Zr2 3.4895(9) 26_565
Zr1 Zr2 3.4895(9) 3_655
Zr1 Zr2 3.4895(9) 20_656
Zr2 O3 2.0760(15) .
Zr2 O3 2.0761(15) 26_565
Zr2 O5 2.182(3) 16_554
Zr2 O5 2.182(3) .
Zr2 O4 2.2370(17) .
Zr2 O4 2.2370(17) 20_656
Zr2 O1 2.283(3) .
Zr2 O1 2.284(3) 16_554
Zr2 Zr1 3.4895(9) 26_565
Zr2 Zr2 3.5323(12) 20_656
Zr2 Zr2 3.5323(12) 26_565
O1 C1 1.256(5) .
O2 C1 1.246(5) .
O3 Zr2 2.0760(15) 20_656
O4 Zr2 2.2370(17) 26_565
N1 C11 1.371(5) .
N1 C11 1.371(5) 21
N2 C9 1.376(5) .
N2 C9 1.376(5) 5_565
C1 C2 1.475(5) .
C2 C7 1.375(5) .
C2 C3 1.386(5) .
C3 C4 1.388(4) .
C4 C5 1.388(5) .
C5 C6 1.389(5) .
C5 C8 1.467(5) .
C6 C7 1.397(5) .
C8 C11 1.395(6) .
C8 C9 1.418(5) .
C9 C10 1.398(5) .
C10 C10 1.344(8) 5_565
C11 C12 1.430(5) .
C12 C12 1.316(9) 21
